data_4300174
loop_
_publ_author_name
'Rodolphe Cl\'erac'
'F. Albert Cotton'
'Lee M. Daniels'
'Kim R. Dunbar'
'Carlos A. Murillo'
'Isabel Pascual'

_publ_section_title
;
Linear Trichromium Complexes with Direct Cr to Cr Contacts. 2. Compounds
with Cr3(dipyridylamide)43+ Cores
;
_journal_name_full 'Inorganic Chemistry'
_journal_page_first 752
_journal_page_last 756
_journal_paper_doi 10.1021/ic991022t
_journal_volume 39
_journal_year 2000
_chemical_compound_source synthesis
_chemical_formula_structural '[Cr3(N3C10H8)4Cl2][FeCl4].CH2Cl2'
_chemical_formula_sum 'C41 H34 Cl8 Cr3 Fe N12'
_chemical_formula_weight 1190.25
_space_group_IT_number 14
_symmetry_cell_setting monoclinic
_symmetry_space_group_name_Hall '-P 2yn'
_symmetry_space_group_name_H-M 'P 1 21/n 1'
_atom_sites_solution_hydrogens geom
_atom_sites_solution_primary direct
_atom_sites_solution_secondary difmap
_audit_creation_method SHELXL
_cell_angle_alpha 90.00
_cell_angle_beta 104.514(11)
_cell_angle_gamma 90.00
_cell_formula_units_Z 4
_cell_length_a 11.670(5)
_cell_length_b 28.398(4)
_cell_length_c 15.031(11)
_cell_measurement_reflns_used 164
_cell_measurement_temperature 213(2)
_cell_measurement_theta_max 16.4
_cell_measurement_theta_min 9.1
_cell_volume 4822(4)
_computing_cell_refinement MADNES
_computing_data_collection MADNES
_computing_data_reduction PROCOR
_computing_molecular_graphics 'XP (Siemens, 1996)'
_computing_publication_material 'SHELXL-93 (Sheldrick, 1993)'
_computing_structure_refinement 'SHELXL-93 (Sheldrick, 1993)'
_computing_structure_solution 'SHELXS-86 (Sheldrick, 1990)'
_diffrn_ambient_temperature 213(2)
_diffrn_measurement_device 'Nonius FAST'
_diffrn_measurement_method 'Ellipsoid mask-fitting'
_diffrn_radiation_monochromator graphite
_diffrn_radiation_source 'fine-focus sealed tube'
_diffrn_radiation_type MoK\a
_diffrn_radiation_wavelength 0.71073
_diffrn_reflns_av_R_equivalents 0.0641
_diffrn_reflns_av_sigmaI/netI 0.0380
_diffrn_reflns_limit_h_max 11
_diffrn_reflns_limit_h_min -12
_diffrn_reflns_limit_k_max 30
_diffrn_reflns_limit_k_min -30
_diffrn_reflns_limit_l_max 16
_diffrn_reflns_limit_l_min -15
_diffrn_reflns_number 21641
_diffrn_reflns_theta_max 22.57
_diffrn_reflns_theta_min 2.45
_diffrn_standards_number 'None (area detector)'
_exptl_absorpt_coefficient_mu 1.442
_exptl_absorpt_correction_type none
_exptl_crystal_colour black
_exptl_crystal_density_diffrn 1.639
_exptl_crystal_density_meas ?
_exptl_crystal_description block
_exptl_crystal_F_000 2392
_exptl_crystal_size_max 0.50
_exptl_crystal_size_mid 0.50
_exptl_crystal_size_min 0.30
_refine_diff_density_max 1.006
_refine_diff_density_min -0.912
_refine_diff_density_rms 0.080
_refine_ls_extinction_method none
_refine_ls_goodness_of_fit_all 1.084
_refine_ls_goodness_of_fit_obs 1.084
_refine_ls_hydrogen_treatment noref
_refine_ls_matrix_type full
_refine_ls_number_parameters 586
_refine_ls_number_reflns 6071
_refine_ls_number_restraints 0
_refine_ls_restrained_S_all 1.085
_refine_ls_restrained_S_obs 1.084
_refine_ls_R_factor_all 0.0455
_refine_ls_R_factor_obs 0.0399
_refine_ls_shift/esd_max 0.002
_refine_ls_shift/esd_mean 0.000
_refine_ls_structure_factor_coef Fsqd
_refine_ls_weighting_details 'w=1/[\s^2^(Fo^2^)+(0.0370P)^2^+13.0000P] where P=(Fo^2^+2Fc^2^)/3'
_refine_ls_weighting_scheme calc
_refine_ls_wR_factor_all 0.1012
_refine_ls_wR_factor_obs 0.0949
_reflns_number_observed 5412
_reflns_number_total 6073
_reflns_observed_criterion >2sigma(I)
_cod_depositor_comments
;
The following automatic conversions were performed:

'_exptl_crystal_density_meas' value 'not measured' was changed to '?'
- the value is perceived as not measured.

Automatic conversion script
Id: cif_fix_values 3008 2015-01-20 13:52:24Z robertas 

The following automatic conversions were performed:

'_refine_ls_weighting_scheme' value 'calc
w=1/[\s^2^(Fo^2^)+(0.0370P)^2^+13.0000P] where P=(Fo^2^+2Fc^2^)/3'
was changed to 'calc'. New tag '_refine_ls_weighting_details' was
created. The value of the new tag was set to
'w=1/[\s^2^(Fo^2^)+(0.0370P)^2^+13.0000P] where P=(Fo^2^+2Fc^2^)/3'.

Automatic conversion script
Id: cif_fix_values 3143 2015-03-26 13:38:13Z robertas 
;
_cod_original_cell_volume 4822.7(41)
_cod_database_code 4300174

loop_
_symmetry_equiv_pos_as_xyz
'x, y, z'
'-x+1/2, y+1/2, -z+1/2'
'-x, -y, -z'
'x-1/2, -y-1/2, z-1/2'

loop_
_atom_site_aniso_label
_atom_site_aniso_U_11
_atom_site_aniso_U_22
_atom_site_aniso_U_33
_atom_site_aniso_U_23
_atom_site_aniso_U_13
_atom_site_aniso_U_12
Cr1 0.0149(3) 0.0152(3) 0.0171(3) -0.0002(2) 0.0053(2) 0.0001(2)
Cr2 0.0155(3) 0.0140(3) 0.0171(3) 0.0006(2) 0.0056(2) 0.0001(2)
Cr3 0.0151(3) 0.0186(3) 0.0244(3) 0.0024(3) 0.0071(3) -0.0020(2)
Cl1 0.0168(5) 0.0280(5) 0.0294(5) -0.0005(4) 0.0096(4) -0.0024(4)
Cl2 0.0203(6) 0.0364(6) 0.0440(6) 0.0045(5) 0.0121(5) -0.0065(4)
N1 0.019(2) 0.017(2) 0.024(2) -0.0028(13) 0.0069(14) -0.0027(13)
N2 0.015(2) 0.017(2) 0.024(2) -0.0002(13) 0.0077(14) 0.0005(13)
N3 0.021(2) 0.021(2) 0.027(2) 0.0025(14) 0.0112(14) 0.0020(14)
N4 0.016(2) 0.020(2) 0.021(2) 0.0014(13) 0.0075(14) 0.0003(13)
N5 0.015(2) 0.021(2) 0.022(2) 0.0029(13) 0.0053(14) -0.0002(14)
N6 0.014(2) 0.025(2) 0.025(2) 0.0007(14) 0.0040(14) 0.0001(14)
N7 0.017(2) 0.023(2) 0.019(2) 0.0017(13) 0.0096(13) 0.0014(14)
N8 0.017(2) 0.019(2) 0.017(2) -0.0025(13) 0.0051(13) -0.0011(13)
N9 0.021(2) 0.021(2) 0.024(2) 0.0033(13) 0.0046(15) -0.0045(14)
N10 0.019(2) 0.018(2) 0.022(2) -0.0022(13) 0.0074(14) -0.0007(13)
N11 0.019(2) 0.018(2) 0.020(2) 0.0014(13) 0.0060(14) 0.0016(14)
N12 0.019(2) 0.021(2) 0.022(2) 0.0029(13) 0.0074(14) -0.0018(14)
C1 0.022(2) 0.020(2) 0.040(2) -0.001(2) 0.011(2) -0.007(2)
C2 0.042(3) 0.021(2) 0.056(3) 0.000(2) 0.020(2) -0.010(2)
C3 0.038(3) 0.021(2) 0.066(3) -0.007(2) 0.022(2) -0.001(2)
C4 0.032(3) 0.022(2) 0.045(3) -0.008(2) 0.020(2) -0.001(2)
C5 0.018(2) 0.022(2) 0.019(2) -0.003(2) 0.001(2) 0.000(2)
C6 0.017(2) 0.023(2) 0.023(2) 0.002(2) 0.006(2) 0.005(2)
C7 0.026(2) 0.028(2) 0.029(2) -0.003(2) 0.008(2) 0.001(2)
C8 0.032(3) 0.041(3) 0.027(2) -0.005(2) 0.013(2) 0.010(2)
C9 0.033(3) 0.047(3) 0.031(2) 0.001(2) 0.018(2) 0.003(2)
C10 0.023(2) 0.034(2) 0.036(2) 0.007(2) 0.016(2) 0.000(2)
C11 0.021(2) 0.030(2) 0.027(2) -0.002(2) 0.012(2) -0.003(2)
C12 0.032(3) 0.040(3) 0.023(2) 0.004(2) 0.015(2) -0.003(2)
C13 0.044(3) 0.033(2) 0.020(2) 0.004(2) 0.007(2) 0.005(2)
C14 0.023(2) 0.032(2) 0.027(2) 0.003(2) 0.004(2) 0.007(2)
C15 0.020(2) 0.016(2) 0.020(2) 0.001(2) 0.008(2) 0.000(2)
C16 0.015(2) 0.023(2) 0.020(2) 0.002(2) 0.003(2) 0.001(2)
C17 0.028(2) 0.024(2) 0.030(2) 0.008(2) 0.007(2) 0.002(2)
C18 0.029(3) 0.020(2) 0.039(2) 0.006(2) 0.009(2) 0.006(2)
C19 0.015(2) 0.037(3) 0.042(3) 0.002(2) 0.010(2) 0.011(2)
C20 0.016(2) 0.034(3) 0.034(2) 0.004(2) 0.010(2) 0.003(2)
C21 0.023(2) 0.026(2) 0.029(2) -0.001(2) 0.010(2) 0.002(2)
C22 0.028(3) 0.031(2) 0.041(3) 0.003(2) 0.015(2) 0.009(2)
C23 0.038(3) 0.022(2) 0.044(3) -0.007(2) 0.013(2) 0.006(2)
C24 0.030(3) 0.023(2) 0.034(2) -0.004(2) 0.007(2) -0.003(2)
C25 0.027(2) 0.020(2) 0.015(2) 0.003(2) 0.006(2) -0.001(2)
C26 0.025(2) 0.019(2) 0.020(2) 0.003(2) 0.005(2) -0.005(2)
C27 0.032(3) 0.037(3) 0.024(2) -0.004(2) 0.009(2) -0.006(2)
C28 0.041(3) 0.048(3) 0.023(2) -0.005(2) 0.001(2) -0.009(2)
C29 0.028(3) 0.040(3) 0.031(3) 0.004(2) -0.006(2) -0.013(2)
C30 0.022(2) 0.035(2) 0.031(2) 0.005(2) 0.001(2) -0.004(2)
C31 0.021(2) 0.022(2) 0.030(2) -0.004(2) 0.002(2) -0.005(2)
C32 0.023(2) 0.040(3) 0.025(2) -0.004(2) -0.004(2) -0.001(2)
C33 0.037(3) 0.042(3) 0.019(2) 0.004(2) -0.003(2) 0.003(2)
C34 0.033(3) 0.029(2) 0.021(2) 0.005(2) 0.009(2) 0.001(2)
C35 0.020(2) 0.022(2) 0.020(2) -0.001(2) 0.007(2) 0.003(2)
C36 0.028(2) 0.016(2) 0.018(2) -0.0009(15) 0.012(2) -0.001(2)
C37 0.027(2) 0.023(2) 0.029(2) 0.004(2) 0.010(2) 0.005(2)
C38 0.055(3) 0.017(2) 0.030(2) 0.006(2) 0.010(2) 0.004(2)
C39 0.050(3) 0.020(2) 0.034(2) 0.003(2) 0.010(2) -0.008(2)
C40 0.030(2) 0.022(2) 0.032(2) 0.001(2) 0.008(2) -0.007(2)
Fe1 0.0411(4) 0.0294(4) 0.0371(4) -0.0022(3) 0.0178(3) 0.0039(3)
Cl3 0.0491(8) 0.0401(7) 0.0581(8) 0.0111(6) 0.0118(6) 0.0017(6)
Cl4 0.0429(8) 0.0683(9) 0.0470(7) -0.0143(6) 0.0085(6) -0.0046(6)
Cl5 0.0907(11) 0.0606(9) 0.0519(8) 0.0126(6) 0.0451(8) 0.0376(8)
Cl6 0.0630(9) 0.0314(7) 0.0754(9) -0.0105(6) 0.0164(7) -0.0028(6)
C41 0.054(4) 0.062(4) 0.076(4) 0.003(3) 0.029(3) -0.011(3)
Cl7 0.128(2) 0.149(2) 0.0726(12) -0.0421(12) 0.0432(12) -0.079(2)
Cl8 0.0537(9) 0.0710(9) 0.0524(8) 0.0016(7) 0.0220(6) 0.0071(7)

loop_
_atom_site_label
_atom_site_type_symbol
_atom_site_fract_x
_atom_site_fract_y
_atom_site_fract_z
_atom_site_U_iso_or_equiv
_atom_site_thermal_displace_type
_atom_site_occupancy
_atom_site_calc_flag
_atom_site_refinement_flags
_atom_site_disorder_group
Cr1 Cr 0.94242(5) 0.17202(2) 0.85158(4) 0.0155(2) Uani 1 d . .
Cr2 Cr 0.78127(5) 0.15051(2) 0.85946(4) 0.0153(2) Uani 1 d . .
Cr3 Cr 0.57346(5) 0.12391(2) 0.86513(4) 0.0190(2) Uani 1 d . .
Cl1 Cl 1.13661(8) 0.20005(3) 0.84066(6) 0.0240(2) Uani 1 d . .
Cl2 Cl 0.38876(9) 0.10003(4) 0.86992(7) 0.0329(3) Uani 1 d . .
N1 N 0.9016(3) 0.23893(10) 0.8989(2) 0.0199(7) Uani 1 d . .
N2 N 0.7584(3) 0.19976(10) 0.9502(2) 0.0183(7) Uani 1 d . .
N3 N 0.6126(3) 0.15665(11) 0.9935(2) 0.0216(7) Uani 1 d . .
N4 N 0.8651(3) 0.19490(10) 0.7165(2) 0.0187(7) Uani 1 d . .
N5 N 0.6887(3) 0.19192(11) 0.7578(2) 0.0194(7) Uani 1 d . .
N6 N 0.5209(3) 0.19085(11) 0.8124(2) 0.0216(7) Uani 1 d . .
N7 N 0.9695(3) 0.10527(11) 0.8002(2) 0.0185(7) Uani 1 d . .
N8 N 0.7673(3) 0.09794(10) 0.7684(2) 0.0177(7) Uani 1 d . .
N9 N 0.5628(3) 0.09711(11) 0.7340(2) 0.0222(8) Uani 1 d . .
N10 N 1.0123(3) 0.14505(10) 0.9857(2) 0.0190(7) Uani 1 d . .
N11 N 0.8366(3) 0.10454(10) 0.9624(2) 0.0190(7) Uani 1 d . .
N12 N 0.6604(3) 0.06238(11) 0.9209(2) 0.0201(7) Uani 1 d . .
C1 C 0.9526(4) 0.27914(14) 0.8791(3) 0.0270(9) Uani 1 d . .
H1 H 1.0161(4) 0.27665(14) 0.8512(3) 0.032 Uiso 1 calc R .
C2 C 0.9166(4) 0.32337(15) 0.8975(3) 0.0381(11) Uani 1 d . .
H2 H 0.9552(4) 0.35043(15) 0.8837(3) 0.046 Uiso 1 calc R .
C3 C 0.8216(4) 0.3269(2) 0.9371(3) 0.0403(12) Uani 1 d . .
H3 H 0.7946(4) 0.3567(2) 0.9500(3) 0.048 Uiso 1 calc R .
C4 C 0.7675(4) 0.28714(14) 0.9572(3) 0.0313(10) Uani 1 d . .
H4 H 0.7021(4) 0.28951(14) 0.9829(3) 0.038 Uiso 1 calc R .
C5 C 0.8098(3) 0.24242(13) 0.9394(2) 0.0200(9) Uani 1 d . .
C6 C 0.6914(3) 0.19265(13) 1.0126(3) 0.0210(9) Uani 1 d . .
C7 C 0.7042(4) 0.21876(15) 1.0944(3) 0.0274(9) Uani 1 d . .
H7 H 0.7588(4) 0.24369(15) 1.1078(3) 0.033 Uiso 1 calc R .
C8 C 0.6369(4) 0.2077(2) 1.1542(3) 0.0325(10) Uani 1 d . .
H8 H 0.6442(4) 0.2253(2) 1.2084(3) 0.039 Uiso 1 calc R .
C9 C 0.5580(4) 0.1705(2) 1.1343(3) 0.0350(11) Uani 1 d . .
H9 H 0.5111(4) 0.1624(2) 1.1746(3) 0.042 Uiso 1 calc R .
C10 C 0.5495(4) 0.1458(2) 1.0556(3) 0.0296(10) Uani 1 d . .
H10 H 0.4976(4) 0.1199(2) 1.0434(3) 0.035 Uiso 1 calc R .
C11 C 0.9276(4) 0.20049(14) 0.6521(3) 0.0248(9) Uani 1 d . .
H11 H 1.0091(4) 0.19393(14) 0.6686(3) 0.030 Uiso 1 calc R .
C12 C 0.8770(4) 0.2153(2) 0.5639(3) 0.0304(10) Uani 1 d . .
H12 H 0.9235(4) 0.2201(2) 0.5219(3) 0.036 Uiso 1 calc R .
C13 C 0.7563(4) 0.22298(15) 0.5384(3) 0.0328(11) Uani 1 d . .
H13 H 0.7195(4) 0.23253(15) 0.4781(3) 0.039 Uiso 1 calc R .
C14 C 0.6902(4) 0.21669(14) 0.6008(3) 0.0278(10) Uani 1 d . .
H14 H 0.6081(4) 0.22184(14) 0.5837(3) 0.033 Uiso 1 calc R .
C15 C 0.7461(3) 0.20252(13) 0.6903(2) 0.0184(8) Uani 1 d . .
C16 C 0.5881(3) 0.21469(13) 0.7654(2) 0.0195(9) Uani 1 d . .
C17 C 0.5589(4) 0.26166(14) 0.7372(3) 0.0274(10) Uani 1 d . .
H17 H 0.6029(4) 0.27772(14) 0.7022(3) 0.033 Uiso 1 calc R .
C18 C 0.4664(4) 0.28367(14) 0.7608(3) 0.0296(10) Uani 1 d . .
H18 H 0.4475(4) 0.31505(14) 0.7432(3) 0.035 Uiso 1 calc R .
C19 C 0.4008(4) 0.2592(2) 0.8110(3) 0.0309(10) Uani 1 d . .
H19 H 0.3375(4) 0.2739(2) 0.8283(3) 0.037 Uiso 1 calc R .
C20 C 0.4294(3) 0.21362(15) 0.8349(3) 0.0275(10) Uani 1 d . .
H20 H 0.3840(3) 0.19720(15) 0.8684(3) 0.033 Uiso 1 calc R .
C21 C 1.0782(4) 0.08787(14) 0.8041(3) 0.0254(9) Uani 1 d . .
H21 H 1.1443(4) 0.10677(14) 0.8299(3) 0.030 Uiso 1 calc R .
C22 C 1.0971(4) 0.04418(15) 0.7725(3) 0.0327(10) Uani 1 d . .
H22 H 1.1742(4) 0.03373(15) 0.7749(3) 0.039 Uiso 1 calc R .
C23 C 1.0001(4) 0.01550(15) 0.7367(3) 0.0343(11) Uani 1 d . .
H23 H 1.0109(4) -0.01481(15) 0.7150(3) 0.041 Uiso 1 calc R .
C24 C 0.8878(4) 0.03185(14) 0.7332(3) 0.0291(10) Uani 1 d . .
H24 H 0.8216(4) 0.01256(14) 0.7101(3) 0.035 Uiso 1 calc R .
C25 C 0.8729(3) 0.07773(13) 0.7646(2) 0.0202(9) Uani 1 d . .
C26 C 0.6626(3) 0.08728(13) 0.7056(2) 0.0215(9) Uani 1 d . .
C27 C 0.6536(4) 0.07066(15) 0.6163(3) 0.0307(10) Uani 1 d . .
H27 H 0.7225(4) 0.06463(15) 0.5965(3) 0.037 Uiso 1 calc R .
C28 C 0.5452(4) 0.0632(2) 0.5579(3) 0.0383(12) Uani 1 d . .
H28 H 0.5392(4) 0.0516(2) 0.4984(3) 0.046 Uiso 1 calc R .
C29 C 0.4438(4) 0.0730(2) 0.5869(3) 0.0355(11) Uani 1 d . .
H29 H 0.3684(4) 0.0678(2) 0.5476(3) 0.043 Uiso 1 calc R .
C30 C 0.4553(4) 0.09010(15) 0.6730(3) 0.0304(10) Uani 1 d . .
H30 H 0.3864(4) 0.09750(15) 0.6917(3) 0.036 Uiso 1 calc R .
C31 C 1.1216(4) 0.15644(14) 1.0383(3) 0.0248(9) Uani 1 d . .
H31 H 1.1676(4) 0.17796(14) 1.0147(3) 0.030 Uiso 1 calc R .
C32 C 1.1679(4) 0.1381(2) 1.1240(3) 0.0311(10) Uani 1 d . .
H32 H 1.2449(4) 0.1459(2) 1.1574(3) 0.037 Uiso 1 calc R .
C33 C 1.0975(4) 0.1077(2) 1.1603(3) 0.0342(11) Uani 1 d . .
H33 H 1.1267(4) 0.0952(2) 1.2195(3) 0.041 Uiso 1 calc R .
C34 C 0.9864(4) 0.09598(14) 1.1103(3) 0.0272(10) Uani 1 d . .
H34 H 0.9382(4) 0.07618(14) 1.1356(3) 0.033 Uiso 1 calc R .
C35 C 0.9449(3) 0.11385(13) 1.0208(3) 0.0206(9) Uani 1 d . .
C36 C 0.7782(3) 0.06187(13) 0.9629(2) 0.0195(9) Uani 1 d . .
C37 C 0.8346(4) 0.01915(13) 0.9956(3) 0.0259(9) Uani 1 d . .
H37 H 0.9159(4) 0.01888(13) 1.0249(3) 0.031 Uiso 1 calc R .
C38 C 0.7713(4) -0.02206(14) 0.9850(3) 0.0339(11) Uani 1 d . .
H38 H 0.8086(4) -0.05057(14) 1.0072(3) 0.041 Uiso 1 calc R .
C39 C 0.6511(4) -0.02115(15) 0.9409(3) 0.0348(11) Uani 1 d . .
H39 H 0.6060(4) -0.04897(15) 0.9324(3) 0.042 Uiso 1 calc R .
C40 C 0.6006(4) 0.02088(14) 0.9103(3) 0.0280(10) Uani 1 d . .
H40 H 0.5196(4) 0.02126(14) 0.8801(3) 0.034 Uiso 1 calc R .
Fe1 Fe 0.67218(6) 0.06628(2) 0.31739(4) 0.0344(2) Uani 1 d . .
Cl3 Cl 0.77817(11) 0.01743(4) 0.41938(9) 0.0494(3) Uani 1 d . .
Cl4 Cl 0.48171(12) 0.05465(5) 0.29970(9) 0.0532(3) Uani 1 d . .
Cl5 Cl 0.71064(15) 0.05611(5) 0.18338(9) 0.0629(4) Uani 1 d . .
Cl6 Cl 0.71542(13) 0.13807(4) 0.36936(10) 0.0568(4) Uani 1 d . .
C41 C 0.0304(5) 0.0938(2) 0.5122(4) 0.062(2) Uani 1 d . .
H41A H 0.0358(5) 0.0605(2) 0.5298(4) 0.074 Uiso 1 calc R .
H41B H -0.0484(5) 0.1051(2) 0.5138(4) 0.074 Uiso 1 calc R .
Cl7 Cl 0.0481(2) 0.09927(9) 0.40125(13) 0.1133(9) Uani 1 d . .
Cl8 Cl 0.13832(13) 0.12583(5) 0.59123(9) 0.0575(4) Uani 1 d . .

loop_
_atom_type_symbol
_atom_type_description
_atom_type_scat_dispersion_real
_atom_type_scat_dispersion_imag
_atom_type_scat_source
C C 0.0033 0.0016 'International Tables Vol C Tables 4.2.6.8 and 6.1.1.4'
H H 0.0000 0.0000 'International Tables Vol C Tables 4.2.6.8 and 6.1.1.4'
N N 0.0061 0.0033 'International Tables Vol C Tables 4.2.6.8 and 6.1.1.4'
Cl Cl 0.1484 0.1585 'International Tables Vol C Tables 4.2.6.8 and 6.1.1.4'
Cr Cr 0.3209 0.6236 'International Tables Vol C Tables 4.2.6.8 and 6.1.1.4'
Fe Fe 0.3463 0.8444 'International Tables Vol C Tables 4.2.6.8 and 6.1.1.4'

loop_
_geom_angle_atom_site_label_1
_geom_angle_atom_site_label_2
_geom_angle_atom_site_label_3
_geom_angle
_geom_angle_site_symmetry_1
_geom_angle_site_symmetry_3
_geom_angle_publ_flag
Cr2 Cr1 N7 88.66(9) . . ?
Cr2 Cr1 N4 88.26(9) . . ?
N7 Cr1 N4 89.50(12) . . ?
Cr2 Cr1 N10 88.69(9) . . ?
N7 Cr1 N10 88.05(12) . . ?
N4 Cr1 N10 176.13(12) . . ?
Cr2 Cr1 N1 87.74(9) . . ?
N7 Cr1 N1 175.80(12) . . ?
N4 Cr1 N1 88.22(12) . . ?
N10 Cr1 N1 94.04(12) . . ?
Cr2 Cr1 Cl1 178.63(4) . . ?
N7 Cr1 Cl1 92.38(9) . . ?
N4 Cr1 Cl1 90.86(9) . . ?
N10 Cr1 Cl1 92.24(9) . . ?
N1 Cr1 Cl1 91.18(9) . . ?
N8 Cr2 N11 89.86(13) . . ?
N8 Cr2 Cr1 95.95(9) . . ?
N11 Cr2 Cr1 96.81(9) . . ?
N8 Cr2 N5 88.89(13) . . ?
N11 Cr2 N5 166.88(13) . . ?
Cr1 Cr2 N5 96.30(9) . . ?
N8 Cr2 N2 167.46(13) . . ?
N11 Cr2 N2 90.07(13) . . ?
Cr1 Cr2 N2 96.51(9) . . ?
N5 Cr2 N2 88.34(13) . . ?
N8 Cr2 Cr3 83.52(9) . . ?
N11 Cr2 Cr3 84.64(9) . . ?
Cr1 Cr2 Cr3 178.46(3) . . ?
N5 Cr2 Cr3 82.25(9) . . ?
N2 Cr2 Cr3 83.99(9) . . ?
N3 Cr3 N12 91.73(12) . . ?
N3 Cr3 N9 169.44(13) . . ?
N12 Cr3 N9 88.95(12) . . ?
N3 Cr3 N6 85.46(12) . . ?
N12 Cr3 N6 168.42(12) . . ?
N9 Cr3 N6 91.80(12) . . ?
N3 Cr3 Cl2 95.33(10) . . ?
N12 Cr3 Cl2 96.14(9) . . ?
N9 Cr3 Cl2 95.07(10) . . ?
N6 Cr3 Cl2 95.31(9) . . ?
N3 Cr3 Cr2 84.83(9) . . ?
N12 Cr3 Cr2 83.74(9) . . ?
N9 Cr3 Cr2 84.78(9) . . ?
N6 Cr3 Cr2 84.82(9) . . ?
Cl2 Cr3 Cr2 179.81(4) . . ?
C1 N1 C5 118.4(3) . . ?
C1 N1 Cr1 122.2(3) . . ?
C5 N1 Cr1 118.8(2) . . ?
C6 N2 C5 123.1(3) . . ?
C6 N2 Cr2 123.5(2) . . ?
C5 N2 Cr2 113.2(2) . . ?
C6 N3 C10 118.7(3) . . ?
C6 N3 Cr3 120.7(2) . . ?
C10 N3 Cr3 120.1(3) . . ?
C11 N4 C15 117.8(3) . . ?
C11 N4 Cr1 123.1(3) . . ?
C15 N4 Cr1 119.1(2) . . ?
C16 N5 C15 122.8(3) . . ?
C16 N5 Cr2 121.4(2) . . ?
C15 N5 Cr2 114.7(2) . . ?
C16 N6 C20 118.9(3) . . ?
C16 N6 Cr3 119.8(2) . . ?
C20 N6 Cr3 120.8(3) . . ?
C21 N7 C25 118.8(3) . . ?
C21 N7 Cr1 122.7(3) . . ?
C25 N7 Cr1 118.4(2) . . ?
C25 N8 C26 122.0(3) . . ?
C25 N8 Cr2 114.8(2) . . ?
C26 N8 Cr2 122.6(3) . . ?
C26 N9 C30 118.1(3) . . ?
C26 N9 Cr3 121.0(2) . . ?
C30 N9 Cr3 120.8(3) . . ?
C31 N10 C35 118.2(3) . . ?
C31 N10 Cr1 123.3(3) . . ?
C35 N10 Cr1 118.5(2) . . ?
C35 N11 C36 122.6(3) . . ?
C35 N11 Cr2 115.8(2) . . ?
C36 N11 Cr2 120.6(2) . . ?
C40 N12 C36 118.3(3) . . ?
C40 N12 Cr3 119.7(3) . . ?
C36 N12 Cr3 121.9(2) . . ?
N1 C1 C2 123.5(4) . . ?
C1 C2 C3 118.0(4) . . ?
C4 C3 C2 120.0(4) . . ?
C3 C4 C5 119.9(4) . . ?
N1 C5 N2 113.8(3) . . ?
N1 C5 C4 120.1(4) . . ?
N2 C5 C4 125.7(4) . . ?
N3 C6 N2 115.9(3) . . ?
N3 C6 C7 119.9(4) . . ?
N2 C6 C7 124.2(4) . . ?
C8 C7 C6 119.9(4) . . ?
C7 C8 C9 119.5(4) . . ?
C10 C9 C8 118.8(4) . . ?
C9 C10 N3 123.1(4) . . ?
N4 C11 C12 123.0(4) . . ?
C11 C12 C13 118.5(4) . . ?
C14 C13 C12 120.0(4) . . ?
C13 C14 C15 119.4(4) . . ?
N4 C15 N5 113.6(3) . . ?
N4 C15 C14 121.2(3) . . ?
N5 C15 C14 125.1(4) . . ?
N6 C16 N5 115.2(3) . . ?
N6 C16 C17 119.9(3) . . ?
N5 C16 C17 124.5(3) . . ?
C18 C17 C16 119.9(4) . . ?
C17 C18 C19 119.4(4) . . ?
C20 C19 C18 119.2(4) . . ?
N6 C20 C19 122.7(4) . . ?
N7 C21 C22 123.3(4) . . ?
C21 C22 C23 118.7(4) . . ?
C24 C23 C22 119.5(4) . . ?
C23 C24 C25 119.6(4) . . ?
N7 C25 N8 113.9(3) . . ?
N7 C25 C24 120.0(4) . . ?
N8 C25 C24 125.9(4) . . ?
N9 C26 N8 114.9(3) . . ?
N9 C26 C27 120.1(4) . . ?
N8 C26 C27 124.9(4) . . ?
C28 C27 C26 120.2(4) . . ?
C27 C28 C29 119.6(4) . . ?
C30 C29 C28 118.9(4) . . ?
C29 C30 N9 123.0(4) . . ?
N10 C31 C32 123.3(4) . . ?
C31 C32 C33 118.1(4) . . ?
C34 C33 C32 120.4(4) . . ?
C33 C34 C35 119.3(4) . . ?
N11 C35 N10 113.8(3) . . ?
N11 C35 C34 125.7(4) . . ?
N10 C35 C34 120.5(3) . . ?
N12 C36 N11 115.3(3) . . ?
N12 C36 C37 120.0(3) . . ?
N11 C36 C37 124.5(4) . . ?
C38 C37 C36 120.2(4) . . ?
C37 C38 C39 119.2(4) . . ?
C40 C39 C38 118.5(4) . . ?
N12 C40 C39 123.7(4) . . ?
Cl5 Fe1 Cl6 111.58(7) . . ?
Cl5 Fe1 Cl4 107.66(7) . . ?
Cl6 Fe1 Cl4 108.54(6) . . ?
Cl5 Fe1 Cl3 110.38(7) . . ?
Cl6 Fe1 Cl3 107.34(6) . . ?
Cl4 Fe1 Cl3 111.35(6) . . ?
Cl7 C41 Cl8 111.4(3) . . ?

loop_
_geom_bond_atom_site_label_1
_geom_bond_atom_site_label_2
_geom_bond_distance
_geom_bond_site_symmetry_2
_geom_bond_publ_flag
Cr1 Cr2 2.0090(12) . ?
Cr1 N7 2.101(3) . ?
Cr1 N4 2.108(3) . ?
Cr1 N10 2.119(3) . ?
Cr1 N1 2.124(3) . ?
Cr1 Cl1 2.4460(15) . ?
Cr2 N8 2.004(3) . ?
Cr2 N11 2.004(3) . ?
Cr2 N5 2.014(3) . ?
Cr2 N2 2.017(3) . ?
Cr2 Cr3 2.5618(13) . ?
Cr3 N3 2.087(3) . ?
Cr3 N12 2.088(3) . ?
Cr3 N9 2.088(3) . ?
Cr3 N6 2.091(3) . ?
Cr3 Cl2 2.2779(15) . ?
N1 C1 1.355(5) . ?
N1 C5 1.362(5) . ?
N2 C6 1.379(5) . ?
N2 C5 1.379(5) . ?
N3 C6 1.357(5) . ?
N3 C10 1.361(5) . ?
N4 C11 1.358(5) . ?
N4 C15 1.363(5) . ?
N5 C16 1.370(5) . ?
N5 C15 1.381(5) . ?
N6 C16 1.360(5) . ?
N6 C20 1.362(5) . ?
N7 C21 1.349(5) . ?
N7 C25 1.366(5) . ?
N8 C25 1.374(5) . ?
N8 C26 1.377(5) . ?
N9 C26 1.366(5) . ?
N9 C30 1.369(5) . ?
N10 C31 1.360(5) . ?
N10 C35 1.375(5) . ?
N11 C35 1.372(5) . ?
N11 C36 1.391(5) . ?
N12 C40 1.359(5) . ?
N12 C36 1.362(5) . ?
C1 C2 1.375(6) . ?
C2 C3 1.386(7) . ?
C3 C4 1.364(6) . ?
C4 C5 1.412(6) . ?
C6 C7 1.410(6) . ?
C7 C8 1.371(6) . ?
C8 C9 1.385(6) . ?
C9 C10 1.358(6) . ?
C11 C12 1.375(6) . ?
C12 C13 1.382(6) . ?
C13 C14 1.367(6) . ?
C14 C15 1.399(6) . ?
C16 C17 1.415(6) . ?
C17 C18 1.369(6) . ?
C18 C19 1.388(6) . ?
C19 C20 1.363(6) . ?
C21 C22 1.366(6) . ?
C22 C23 1.389(6) . ?
C23 C24 1.379(6) . ?
C24 C25 1.411(6) . ?
C26 C27 1.403(6) . ?
C27 C28 1.363(6) . ?
C28 C29 1.388(7) . ?
C29 C30 1.358(6) . ?
C31 C32 1.368(6) . ?
C32 C33 1.394(6) . ?
C33 C34 1.367(6) . ?
C34 C35 1.406(5) . ?
C36 C37 1.409(5) . ?
C37 C38 1.371(6) . ?
C38 C39 1.394(6) . ?
C39 C40 1.359(6) . ?
Fe1 Cl5 2.190(2) . ?
Fe1 Cl6 2.1961(14) . ?
Fe1 Cl4 2.197(2) . ?
Fe1 Cl3 2.203(2) . ?
C41 Cl7 1.738(6) . ?
C41 Cl8 1.754(6) . ?

loop_
_geom_torsion_atom_site_label_1
_geom_torsion_atom_site_label_2
_geom_torsion_atom_site_label_3
_geom_torsion_atom_site_label_4
_geom_torsion
_geom_torsion_site_symmetry_1
_geom_torsion_site_symmetry_2
_geom_torsion_site_symmetry_3
_geom_torsion_site_symmetry_4
_geom_torsion_publ_flag
N1 Cr1 Cr3 N3 -45.68(12) . . . . ?
N4 Cr1 Cr3 N6 -48.12(12) . . . . ?
N7 Cr1 Cr3 N9 -45.30(12) . . . . ?
N10 Cr1 Cr3 N12 -43.84(12) . . . . ?
